data_2107009
loop_
_publ_author_name
'Jost, K. H.'

_publ_section_title
;
 Struktur eines Cyclopentaphosphates
;
_journal_name_full 'Acta Crystallographica B (24,1968-38,1982)'
_journal_page_first 732
_journal_page_last 738
_journal_volume 28
_journal_year 1972
_chemical_formula_sum 'N Na4 O18 P5'
_chemical_name_systematic 'Na4 (N H4) P5 O15 (H2 O)4'
_space_group_IT_number 2
_symmetry_space_group_name_Hall '-P 1'
_symmetry_space_group_name_H-M 'P -1'
_cell_angle_alpha 93.9
_cell_angle_beta 106.1
_cell_angle_gamma 95.1
_cell_formula_units_Z 2
_cell_length_a 8.73
_cell_length_b 15.66
_cell_length_c 6.81
_cell_volume 886.764
_citation_journal_id_ASTM ACBCAR
_cod_data_source_file Jost_ACBCAR_1972_1865.cif
_cod_data_source_block N1Na4O18P5
_cod_original_cell_volume 886.7643
_cod_original_formula_sum 'N1 Na4 O18 P5'
_cod_database_code 2107009

loop_
_symmetry_equiv_pos_as_xyz
x,y,z
-x,-y,-z

loop_
_atom_site_label
_atom_site_type_symbol
_atom_site_fract_x
_atom_site_fract_y
_atom_site_fract_z
_atom_site_occupancy
_atom_site_U_iso_or_equiv
_atom_site_attached_hydrogens
Na2 Na+1 0.9624 0.0872 0.6206 1 0.0 0
O16 O-2 0.2431 0.1544 0.7766 1 0.0 2
O4 O-2 0.2081 0.1032 0.1708 1 0.0 0
N2 N-3 0.802 0.478 0.7895 0.5 0.0 4
Na3 Na+1 0.6744 0.1572 0.8427 1 0.0 0
O6 O-2 0.2773 0.012 0.4722 1 0.0 0
O17 O-2 0.4397 0.3964 0.9754 1 0.0 2
Na4 Na+1 0.5841 0.4931 0.2681 1 0.0 0
P4 P+5 0.155 0.2939 0.2875 1 0.0 0
O14 O-2 0.5049 0.4094 0.5098 1 0.0 0
N1 N-3 0.973 0.3328 0.7159 0.5 0.0 4
O12 O-2 0.0788 0.3651 0.356 1 0.0 0
Na1 Na+1 0.3237 0.006 0.819 1 0.0 0
P5 P+5 0.4921 0.3168 0.5327 1 0.0 0
O2 O-2 0.7653 0.1846 0.5383 1 0.0 0
O7 O-2 0.0469 0.206 0.2919 1 0.0 0
O18 O-2 0.8282 0.4696 0.2205 1 0.0 2
P3 P+5 0.0252 0.1166 0.1615 1 0.0 0
O15 O-2 0.5602 0.284 0.7328 1 0.0 0
O13 O-2 0.5569 0.2751 0.3577 1 0.0 0
O1 O-2 0.4773 0.1252 0.428 1 0.0 0
O11 O-2 0.1969 0.2995 0.0925 1 0.0 0
O10 O-2 0.3066 0.278 0.471 1 0.0 0
O8 O-2 0.946 0.1302 0.9492 1 0.0 0
P1 P+5 0.6199 0.1815 0.3617 1 0.0 0
O9 O-2 0.9543 0.0516 0.2718 1 0.0 0
P2 P+5 0.339 0.0499 0.3138 1 0.0 0
O5 O-2 0.6014 0.0041 0.8253 1 0.0 0
O3 O-2 0.6246 0.155 0.1539 1 0.0 0
